data_4102175
loop_
_publ_author_name
'Zo\"e R. Turner'
'Ronan Bellabarba'
'Robert P. Tooze'
'Polly L. Arnold'

_publ_section_title
;
 Addition-Elimination Reactions across the M-C Bond of Metal
 N-Heterocyclic Carbenes
;
_journal_name_full 'Journal of the American Chemical Society'
_journal_page_first 4050
_journal_page_last 4051
_journal_paper_doi 10.1021/ja910673q
_journal_volume 132
_journal_year 2010
_chemical_formula_moiety 'C38 H58 I2 N4 O2 U'
_chemical_formula_sum 'C38 H58 I2 N4 O2 U'
_chemical_formula_weight 1094.71
_chemical_name_systematic
;
 ?
;
_space_group_IT_number 14
_symmetry_cell_setting monoclinic
_symmetry_space_group_name_Hall '-P 2yn'
_symmetry_space_group_name_H-M 'P 1 21/n 1'
_atom_sites_solution_hydrogens geom
_atom_sites_solution_primary direct
_atom_sites_solution_secondary difmap
_audit_creation_method SHELXL-97
_cell_angle_alpha 90.00
_cell_angle_beta 90.2120(10)
_cell_angle_gamma 90.00
_cell_formula_units_Z 2
_cell_length_a 9.2758(2)
_cell_length_b 12.5624(3)
_cell_length_c 17.6005(3)
_cell_measurement_reflns_used 9935
_cell_measurement_temperature 150(2)
_cell_measurement_theta_max 30.5
_cell_measurement_theta_min 2.3
_cell_volume 2050.91(7)
_computing_cell_refinement 'SAINT (Siemens, 1995)'
_computing_data_collection 'SMART (Siemens, 1993)'
_computing_data_reduction 'SAINT (Siemens, 1995)'
_computing_molecular_graphics 'ORTEP (Farrugia, 1997)'
_computing_publication_material 'enCIFer (Allen et al., 2004)'
_computing_structure_refinement 'SHELXL-97 (Sheldrick, 1997)'
_computing_structure_solution 'SIR-92 (Giacovazzo, 1994)'
_diffrn_ambient_temperature 150(2)
_diffrn_measured_fraction_theta_full 'ACTA 50'
_diffrn_measured_fraction_theta_max 0.970
_diffrn_measurement_device_type 'Bruker SMART APEX CCD area detector'
_diffrn_measurement_method 'Omega scans'
_diffrn_radiation_monochromator graphite
_diffrn_radiation_source 'fine-focus sealed tube'
_diffrn_radiation_type MoK\a
_diffrn_radiation_wavelength 0.71073
_diffrn_reflns_av_R_equivalents 0.0329
_diffrn_reflns_av_sigmaI/netI 0.0346
_diffrn_reflns_limit_h_max 13
_diffrn_reflns_limit_h_min -12
_diffrn_reflns_limit_k_max 17
_diffrn_reflns_limit_k_min -17
_diffrn_reflns_limit_l_max 23
_diffrn_reflns_limit_l_min -25
_diffrn_reflns_number 20792
_diffrn_reflns_theta_full 'ACTA 50'
_diffrn_reflns_theta_max 30.53
_diffrn_reflns_theta_min 1.99
_diffrn_standards_decay_% 0
_diffrn_standards_number 0
_exptl_absorpt_coefficient_mu 5.498
_exptl_absorpt_correction_T_max 0.372
_exptl_absorpt_correction_T_min 0.241
_exptl_absorpt_correction_type multi-scan
_exptl_absorpt_process_details SADABS
_exptl_crystal_colour 'ORANGE RED'
_exptl_crystal_density_diffrn 1.773
_exptl_crystal_density_method 'not measured'
_exptl_crystal_description PRISM
_exptl_crystal_F_000 1056
_exptl_crystal_size_max 0.52
_exptl_crystal_size_mid 0.30
_exptl_crystal_size_min 0.18
_refine_diff_density_max 2.634
_refine_diff_density_min -0.958
_refine_diff_density_rms 0.156
_refine_ls_extinction_method none
_refine_ls_goodness_of_fit_ref 1.163
_refine_ls_hydrogen_treatment RIDING
_refine_ls_matrix_type full
_refine_ls_number_parameters 220
_refine_ls_number_reflns 6091
_refine_ls_number_restraints 0
_refine_ls_restrained_S_all 1.163
_refine_ls_R_factor_all 0.0473
_refine_ls_R_factor_gt 0.0403
_refine_ls_shift/su_max 0.000
_refine_ls_shift/su_mean 0.000
_refine_ls_structure_factor_coef Fsqd
_refine_ls_weighting_details 'calc w=1/[\s^2^(Fo^2^)+(0.0374P)^2^+2.5708P] where P=(Fo^2^+2Fc^2^)/3'
_refine_ls_weighting_scheme calc
_refine_ls_wR_factor_gt 0.0861
_refine_ls_wR_factor_ref 0.0888
_reflns_number_gt 5478
_reflns_number_total 6091
_reflns_threshold_expression >2sigma(I)
_cod_data_source_file ja910673q_si_002.cif
_cod_data_source_block po8081
_cod_depositor_comments
;
The following automatic conversions were performed:

'_symmetry_cell_setting' value 'MONOCLINIC' changed to 'monoclinic'
according to the built-in table from CIF Core dictionary named
'cif_core.dic' version 2.4.1 from
2010-06-29.

'_exptl_absorpt_correction_type' value 'MULTI-SCAN'
changed to 'multi-scan' according to the built-in table from CIF Core
dictionary named 'cif_core.dic' version 2.4.1 from 2010-06-29.

Automatic conversion script
Id: cif_fix_values 1715 2011-07-08 13:25:40Z adriana 
;
_cod_database_code 4102175

loop_
_symmetry_equiv_pos_as_xyz
'x, y, z'
'-x+1/2, y+1/2, -z+1/2'
'-x, -y, -z'
'x-1/2, -y-1/2, z-1/2'

loop_
_atom_site_label
_atom_site_type_symbol
_atom_site_fract_x
_atom_site_fract_y
_atom_site_fract_z
_atom_site_U_iso_or_equiv
_atom_site_adp_type
_atom_site_occupancy
_atom_site_symmetry_multiplicity
_atom_site_calc_flag
_atom_site_refinement_flags
C1 C 0.1654(4) 0.5587(3) 0.61545(19) 0.0175(6) Uani 1 1 d .
C5 C 0.3199(4) 0.6483(3) 0.7010(2) 0.0265(8) Uani 1 1 d .
H5A H 0.2930 0.6764 0.7515 0.032 Uiso 1 1 calc R
H5B H 0.4040 0.6884 0.6817 0.032 Uiso 1 1 calc R
C6 C 0.3509(5) 0.5297(4) 0.7043(3) 0.0329(10) Uani 1 1 d .
H6A H 0.4536 0.5148 0.6935 0.039 Uiso 1 1 calc R
H6B H 0.3261 0.4999 0.7547 0.039 Uiso 1 1 calc R
C7 C 0.2452(4) 0.3713(3) 0.6352(2) 0.0248(8) Uani 1 1 d .
H7A H 0.1498 0.3482 0.6541 0.030 Uiso 1 1 calc R
H7B H 0.3196 0.3366 0.6672 0.030 Uiso 1 1 calc R
C8 C 0.2624(4) 0.3323(3) 0.5531(2) 0.0237(8) Uani 1 1 d .
C9 C 0.4086(5) 0.3613(4) 0.5213(3) 0.0349(10) Uani 1 1 d .
H9A H 0.4143 0.3382 0.4682 0.052 Uiso 1 1 calc R
H9B H 0.4841 0.3258 0.5510 0.052 Uiso 1 1 calc R
H9C H 0.4220 0.4386 0.5241 0.052 Uiso 1 1 calc R
C10 C 0.2338(5) 0.2124(3) 0.5514(3) 0.0365(10) Uani 1 1 d .
H10A H 0.1377 0.1980 0.5719 0.055 Uiso 1 1 calc R
H10B H 0.3065 0.1758 0.5824 0.055 Uiso 1 1 calc R
H10C H 0.2389 0.1867 0.4989 0.055 Uiso 1 1 calc R
C21 C 0.1123(4) 0.7489(3) 0.6371(2) 0.0216(7) Uani 1 1 d .
C22 C 0.1738(4) 0.8365(3) 0.6011(2) 0.0234(7) Uani 1 1 d .
C23 C 0.0926(5) 0.9300(3) 0.5952(2) 0.0293(9) Uani 1 1 d .
H23 H 0.1325 0.9902 0.5703 0.035 Uiso 1 1 calc R
C24 C -0.0439(5) 0.9360(3) 0.6251(2) 0.0319(9) Uani 1 1 d .
H24 H -0.0972 1.0004 0.6213 0.038 Uiso 1 1 calc R
C25 C -0.1036(5) 0.8483(3) 0.6605(2) 0.0293(9) Uani 1 1 d .
H25 H -0.1981 0.8535 0.6809 0.035 Uiso 1 1 calc R
C26 C -0.0290(4) 0.7525(3) 0.6672(2) 0.0227(7) Uani 1 1 d .
C220 C 0.3256(5) 0.8355(3) 0.5685(2) 0.0284(8) Uani 1 1 d .
H220 H 0.3578 0.7597 0.5653 0.034 Uiso 1 1 calc R
C221 C 0.3344(6) 0.8834(4) 0.4890(3) 0.0380(10) Uani 1 1 d .
H22A H 0.2653 0.8474 0.4555 0.057 Uiso 1 1 calc R
H22B H 0.4322 0.8740 0.4691 0.057 Uiso 1 1 calc R
H22C H 0.3115 0.9595 0.4914 0.057 Uiso 1 1 calc R
C222 C 0.4300(5) 0.8945(4) 0.6221(3) 0.0401(11) Uani 1 1 d .
H22D H 0.4047 0.9702 0.6236 0.060 Uiso 1 1 calc R
H22E H 0.5289 0.8865 0.6035 0.060 Uiso 1 1 calc R
H22F H 0.4229 0.8644 0.6734 0.060 Uiso 1 1 calc R
C260 C -0.0966(4) 0.6578(3) 0.7071(2) 0.0263(8) Uani 1 1 d .
H260 H -0.0627 0.5919 0.6808 0.032 Uiso 1 1 calc R
C261 C -0.2614(5) 0.6581(4) 0.7042(3) 0.0403(11) Uani 1 1 d .
H26A H -0.2982 0.7163 0.7357 0.061 Uiso 1 1 calc R
H26B H -0.2980 0.5901 0.7235 0.061 Uiso 1 1 calc R
H26C H -0.2936 0.6680 0.6516 0.061 Uiso 1 1 calc R
C262 C -0.0458(5) 0.6517(4) 0.7900(2) 0.0361(10) Uani 1 1 d .
H26D H 0.0595 0.6463 0.7915 0.054 Uiso 1 1 calc R
H26E H -0.0882 0.5890 0.8143 0.054 Uiso 1 1 calc R
H26F H -0.0763 0.7160 0.8170 0.054 Uiso 1 1 calc R
N1 N 0.2571(4) 0.4862(2) 0.64468(19) 0.0227(7) Uani 1 1 d .
N2 N 0.1963(3) 0.6534(2) 0.64685(17) 0.0192(6) Uani 1 1 d .
O1 O 0.1539(3) 0.3832(2) 0.50833(15) 0.0242(5) Uani 1 1 d .
I1 I 0.18350(3) 0.62466(2) 0.385430(17) 0.03798(9) Uani 1 1 d .
U1 U 0.0000 0.5000 0.5000 0.01955(6) Uani 1 2 d S

loop_
_atom_site_aniso_label
_atom_site_aniso_U_11
_atom_site_aniso_U_22
_atom_site_aniso_U_33
_atom_site_aniso_U_23
_atom_site_aniso_U_13
_atom_site_aniso_U_12
C1 0.0158(16) 0.0172(17) 0.0195(15) 0.0006(13) -0.0025(12) -0.0002(13)
C5 0.0257(19) 0.027(2) 0.0266(18) -0.0068(15) -0.0119(15) 0.0023(15)
C6 0.035(2) 0.027(2) 0.036(2) -0.0039(18) -0.0216(18) 0.0010(17)
C7 0.030(2) 0.0180(17) 0.0263(18) 0.0061(15) -0.0098(15) 0.0009(15)
C8 0.0260(19) 0.0142(16) 0.0309(19) 0.0000(15) -0.0112(15) 0.0032(14)
C9 0.026(2) 0.035(2) 0.044(2) -0.003(2) -0.0012(17) 0.0079(18)
C10 0.046(3) 0.0159(19) 0.048(3) -0.0001(18) -0.016(2) 0.0062(18)
C21 0.0253(18) 0.0193(17) 0.0202(16) -0.0050(14) -0.0027(13) 0.0026(14)
C22 0.0259(19) 0.0206(18) 0.0236(17) -0.0048(14) -0.0028(14) 0.0015(15)
C23 0.041(2) 0.0183(18) 0.0287(19) 0.0000(15) -0.0051(17) 0.0038(17)
C24 0.037(2) 0.026(2) 0.033(2) -0.0040(17) -0.0075(17) 0.0128(18)
C25 0.026(2) 0.031(2) 0.031(2) -0.0085(17) -0.0027(15) 0.0094(16)
C26 0.0217(17) 0.0268(19) 0.0196(16) -0.0041(15) -0.0050(13) 0.0021(15)
C220 0.034(2) 0.0170(18) 0.034(2) -0.0026(16) 0.0060(16) -0.0016(16)
C221 0.053(3) 0.025(2) 0.036(2) 0.0008(18) 0.011(2) -0.002(2)
C222 0.034(2) 0.033(2) 0.053(3) -0.004(2) 0.001(2) -0.0084(19)
C260 0.0233(19) 0.0256(19) 0.0300(19) -0.0053(16) 0.0033(15) -0.0018(15)
C261 0.026(2) 0.054(3) 0.041(2) -0.004(2) 0.0001(18) -0.006(2)
C262 0.032(2) 0.045(3) 0.032(2) 0.0076(19) -0.0009(17) -0.0001(19)
N1 0.0256(17) 0.0155(15) 0.0268(16) 0.0000(12) -0.0098(13) 0.0015(12)
N2 0.0188(14) 0.0184(15) 0.0205(14) -0.0020(11) -0.0047(11) 0.0009(11)
O1 0.0265(14) 0.0200(13) 0.0262(13) -0.0017(11) -0.0072(10) 0.0040(11)
I1 0.03609(16) 0.03452(16) 0.04335(17) 0.00610(13) 0.00161(12) -0.01294(12)
U1 0.02013(10) 0.01674(10) 0.02171(10) -0.00003(7) -0.00765(6) 0.00096(7)

loop_
_atom_type_symbol
_atom_type_description
_atom_type_scat_dispersion_real
_atom_type_scat_dispersion_imag
_atom_type_scat_source
C C 0.0033 0.0016 'International Tables Vol C Tables 4.2.6.8 and 6.1.1.4'
H H 0.0000 0.0000 'International Tables Vol C Tables 4.2.6.8 and 6.1.1.4'
N N 0.0061 0.0033 'International Tables Vol C Tables 4.2.6.8 and 6.1.1.4'
O O 0.0106 0.0060 'International Tables Vol C Tables 4.2.6.8 and 6.1.1.4'
I I -0.4742 1.8119 'International Tables Vol C Tables 4.2.6.8 and 6.1.1.4'
U U -9.6767 9.6646 'International Tables Vol C Tables 4.2.6.8 and 6.1.1.4'

loop_
_geom_angle_atom_site_label_1
_geom_angle_atom_site_label_2
_geom_angle_atom_site_label_3
_geom_angle
_geom_angle_site_symmetry_1
_geom_angle_site_symmetry_3
N2 C1 N1 108.0(3) . .
N2 C1 U1 133.3(2) . .
N1 C1 U1 117.9(2) . .
N2 C5 C6 102.3(3) . .
N1 C6 C5 103.1(3) . .
N1 C7 C8 114.5(3) . .
O1 C8 C9 108.7(3) . .
O1 C8 C10 108.0(3) . .
C9 C8 C10 112.7(4) . .
O1 C8 C7 107.5(3) . .
C9 C8 C7 111.6(3) . .
C10 C8 C7 108.2(3) . .
C22 C21 C26 121.7(4) . .
C22 C21 N2 119.3(3) . .
C26 C21 N2 118.9(3) . .
C21 C22 C23 118.4(4) . .
C21 C22 C220 123.1(3) . .
C23 C22 C220 118.5(4) . .
C24 C23 C22 121.0(4) . .
C23 C24 C25 119.9(4) . .
C24 C25 C26 121.7(4) . .
C25 C26 C21 117.2(4) . .
C25 C26 C260 120.6(4) . .
C21 C26 C260 122.2(3) . .
C22 C220 C221 113.3(4) . .
C22 C220 C222 110.3(3) . .
C221 C220 C222 109.6(4) . .
C26 C260 C261 113.4(4) . .
C26 C260 C262 110.7(3) . .
C261 C260 C262 109.7(3) . .
C1 N1 C7 125.3(3) . .
C1 N1 C6 113.2(3) . .
C7 N1 C6 119.7(3) . .
C1 N2 C21 125.0(3) . .
C1 N2 C5 112.8(3) . .
C21 N2 C5 121.8(3) . .
C8 O1 U1 148.1(2) . .
O1 U1 O1 180.000(1) . 3_566
O1 U1 C1 75.12(10) . .
O1 U1 C1 104.88(10) 3_566 .
O1 U1 C1 104.88(10) . 3_566
O1 U1 C1 75.12(10) 3_566 3_566
C1 U1 C1 180.0 . 3_566
O1 U1 I1 91.40(8) . .
O1 U1 I1 88.60(8) 3_566 .
C1 U1 I1 92.34(8) . .
C1 U1 I1 87.66(8) 3_566 .
O1 U1 I1 88.60(8) . 3_566
O1 U1 I1 91.40(8) 3_566 3_566
C1 U1 I1 87.66(8) . 3_566
C1 U1 I1 92.34(8) 3_566 3_566
I1 U1 I1 180.000(10) . 3_566

loop_
_geom_bond_atom_site_label_1
_geom_bond_atom_site_label_2
_geom_bond_distance
_geom_bond_site_symmetry_2
C1 N2 1.343(5) .
C1 N1 1.346(5) .
C1 U1 2.647(3) .
C5 N2 1.489(5) .
C5 C6 1.518(6) .
C6 N1 1.466(5) .
C7 N1 1.457(5) .
C7 C8 1.536(6) .
C8 O1 1.426(4) .
C8 C9 1.513(6) .
C8 C10 1.530(5) .
C21 C22 1.393(5) .
C21 C26 1.416(5) .
C21 N2 1.440(5) .
C22 C23 1.399(5) .
C22 C220 1.521(6) .
C23 C24 1.375(6) .
C24 C25 1.383(6) .
C25 C26 1.393(5) .
C26 C260 1.519(6) .
C220 C221 1.526(6) .
C220 C222 1.540(6) .
C260 C261 1.529(6) .
C260 C262 1.532(6) .
O1 U1 2.053(3) .
I1 U1 3.0727(3) .
U1 O1 2.053(3) 3_566
U1 C1 2.647(3) 3_566
U1 I1 3.0727(3) 3_566

loop_
_geom_torsion_atom_site_label_1
_geom_torsion_atom_site_label_2
_geom_torsion_atom_site_label_3
_geom_torsion_atom_site_label_4
_geom_torsion
_geom_torsion_site_symmetry_4
N2 C5 C6 N1 7.8(4) .
N1 C7 C8 O1 -58.6(4) .
N1 C7 C8 C9 60.5(4) .
N1 C7 C8 C10 -175.0(3) .
C26 C21 C22 C23 0.3(5) .
N2 C21 C22 C23 -177.1(3) .
C26 C21 C22 C220 179.6(3) .
N2 C21 C22 C220 2.2(5) .
C21 C22 C23 C24 0.7(6) .
C220 C22 C23 C24 -178.6(4) .
C22 C23 C24 C25 -0.9(6) .
C23 C24 C25 C26 0.0(6) .
C24 C25 C26 C21 1.0(6) .
C24 C25 C26 C260 179.4(4) .
C22 C21 C26 C25 -1.1(5) .
N2 C21 C26 C25 176.3(3) .
C22 C21 C26 C260 -179.5(3) .
N2 C21 C26 C260 -2.1(5) .
C21 C22 C220 C221 134.2(4) .
C23 C22 C220 C221 -46.5(5) .
C21 C22 C220 C222 -102.5(4) .
C23 C22 C220 C222 76.8(5) .
C25 C26 C260 C261 27.0(5) .
C21 C26 C260 C261 -154.7(4) .
C25 C26 C260 C262 -96.7(4) .
C21 C26 C260 C262 81.6(4) .
N2 C1 N1 C7 169.4(4) .
U1 C1 N1 C7 -19.8(5) .
N2 C1 N1 C6 4.7(5) .
U1 C1 N1 C6 175.6(3) .
C8 C7 N1 C1 64.8(5) .
C8 C7 N1 C6 -131.5(4) .
C5 C6 N1 C1 -8.2(5) .
C5 C6 N1 C7 -173.8(4) .
N1 C1 N2 C21 -172.5(3) .
U1 C1 N2 C21 18.6(5) .
N1 C1 N2 C5 1.1(4) .
U1 C1 N2 C5 -167.8(3) .
C22 C21 N2 C1 -116.5(4) .
C26 C21 N2 C1 66.0(5) .
C22 C21 N2 C5 70.4(5) .
C26 C21 N2 C5 -107.1(4) .
C6 C5 N2 C1 -5.9(4) .
C6 C5 N2 C21 167.9(4) .
C9 C8 O1 U1 -107.9(5) .
C10 C8 O1 U1 129.6(4) .
C7 C8 O1 U1 13.0(6) .
C8 O1 U1 C1 17.6(5) .
C8 O1 U1 C1 -162.4(5) 3_566
C8 O1 U1 I1 109.7(5) .
C8 O1 U1 I1 -70.3(5) 3_566
N2 C1 U1 O1 154.1(4) .
N1 C1 U1 O1 -14.0(3) .
N2 C1 U1 O1 -25.9(4) 3_566
N1 C1 U1 O1 166.0(3) 3_566
N2 C1 U1 I1 63.2(3) .
N1 C1 U1 I1 -104.8(3) .
N2 C1 U1 I1 -116.8(3) 3_566
N1 C1 U1 I1 75.2(3) 3_566
